data_1568898
loop_
_publ_author_name
'Rahman, Md Mahbubur'
'Meng, Guangrong'
'Bisz, Elwira'
'Dziuk, B&#x142;a&#x17c;ej'
'Lalancette, Roger'
'Szostak, Roman'
'Szostak, Michal'

_publ_section_title
;
 I<i>t</i>Oct (I<i>t</i>Octyl) - pushing the limits of I<i>t</i>Bu: highly
 hindered electron-rich N-aliphatic N-heterocyclic carbenes.
;
_journal_issue 19
_journal_name_full 'Chemical science'
_journal_page_first 5141
_journal_page_last 5147
_journal_paper_doi 10.1039/d3sc01006f
_journal_volume 14
_journal_year 2023
_chemical_formula_sum 'C19 H36 Cl Cu N2'
_chemical_formula_weight 391.49
_space_group_crystal_system monoclinic
_space_group_IT_number 14
_space_group_name_Hall '-P 2yn'
_space_group_name_H-M_alt 'P 1 21/n 1'
_atom_sites_solution_hydrogens geom
_audit_creation_method SHELXL-2014/7
_audit_update_record
;
2023-02-01 deposited with the CCDC.	2023-04-17 downloaded from the CCDC.
;
_cell_angle_alpha 90
_cell_angle_beta 95.351(4)
_cell_angle_gamma 90
_cell_formula_units_Z 4
_cell_length_a 12.6916(6)
_cell_length_b 13.5030(7)
_cell_length_c 13.0909(6)
_cell_measurement_reflns_used 14984
_cell_measurement_temperature 293(2)
_cell_measurement_theta_max 25.994
_cell_measurement_theta_min 2.616
_cell_volume 2233.67(19)
_computing_cell_refinement 'CrysAlisCCD (Oxford Diffraction Ltd., 2008)'
_computing_data_collection 'CrysAlisCCD (Oxford Diffraction Ltd., 2008)'
_computing_data_reduction 'CrysAlisCCD (Oxford Diffraction Ltd., 2008)'
_computing_molecular_graphics 'SHELXTL (Sheldrick, 2008)'
_computing_publication_material 'SHELXL-2014/7 (Sheldrick, 2014)'
_computing_structure_refinement 'SHELXL-2014/7 (Sheldrick, 2014)'
_computing_structure_solution 'SHELXS-2014/7 (Sheldrick, 2014)'
_diffrn_ambient_temperature 293(2)
_diffrn_detector_area_resol_mean '1024 x 1024 with blocks 2 x 2'
_diffrn_measured_fraction_theta_full 0.999
_diffrn_measured_fraction_theta_max 0.999
_diffrn_measurement_device_type Xcalibur
_diffrn_measurement_method \w--scan
_diffrn_radiation_type MoK\a
_diffrn_radiation_wavelength 0.71073
_diffrn_reflns_av_R_equivalents 0.0691
_diffrn_reflns_av_unetI/netI 0.1108
_diffrn_reflns_Laue_measured_fraction_full 0.999
_diffrn_reflns_Laue_measured_fraction_max 0.999
_diffrn_reflns_limit_h_max 15
_diffrn_reflns_limit_h_min -15
_diffrn_reflns_limit_k_max 16
_diffrn_reflns_limit_k_min -16
_diffrn_reflns_limit_l_max 16
_diffrn_reflns_limit_l_min -13
_diffrn_reflns_number 14984
_diffrn_reflns_point_group_measured_fraction_full 0.999
_diffrn_reflns_point_group_measured_fraction_max 0.999
_diffrn_reflns_theta_full 25.242
_diffrn_reflns_theta_max 25.994
_diffrn_reflns_theta_min 2.616
_diffrn_source 'fine-focus sealed tube'
_exptl_absorpt_coefficient_mu 1.099
_exptl_absorpt_correction_T_max 1.00000
_exptl_absorpt_correction_T_min 0.97394
_exptl_absorpt_correction_type multi-scan
_exptl_crystal_colour yellow
_exptl_crystal_density_diffrn 1.164
_exptl_crystal_density_method 'not measured'
_exptl_crystal_description irregular
_exptl_crystal_F_000 840
_exptl_crystal_size_max 0.4
_exptl_crystal_size_mid 0.25
_exptl_crystal_size_min 0.1
_refine_diff_density_max 0.352
_refine_diff_density_min -0.223
_refine_diff_density_rms 0.046
_refine_ls_extinction_method none
_refine_ls_goodness_of_fit_ref 0.824
_refine_ls_hydrogen_treatment constr
_refine_ls_matrix_type full
_refine_ls_number_parameters 218
_refine_ls_number_reflns 4387
_refine_ls_number_restraints 0
_refine_ls_restrained_S_all 0.824
_refine_ls_R_factor_all 0.1333
_refine_ls_R_factor_gt 0.0458
_refine_ls_shift/su_max 0.000
_refine_ls_shift/su_mean 0.000
_refine_ls_structure_factor_coef Fsqd
_refine_ls_weighting_details 'w=1/[\s^2^(Fo^2^)+(0.0465P)^2^] where P=(Fo^2^+2Fc^2^)/3'
_refine_ls_weighting_scheme calc
_refine_ls_wR_factor_gt 0.0884
_refine_ls_wR_factor_ref 0.1057
_reflns_Friedel_coverage 0.000
_reflns_number_gt 1951
_reflns_number_total 4387
_reflns_threshold_expression 'I > 2\s(I)'
_cod_data_source_file d3sc01006f2.cif
_cod_data_source_block BD315_a
_cod_depositor_comments 'Adding full bibliography for 1568897--1568901.cif.'
_cod_original_sg_symbol_H-M 'P 21/n'
_cod_database_code 1568898
_shelx_shelxl_version_number 2014/7
_shelx_space_group_comment
;
The symmetry employed for this shelxl refinement is uniquely defined
by the following loop, which should always be used as a source of
symmetry information in preference to the above space-group names.
They are only intended as comments.
;
_exptl_absorpt_special_details
;
CrysAlis RED, Oxford Diffraction Ltd.,
Version 1.171.33.57 (release 26-01-2010 CrysAlis171 .NET)
(compiled Jan 26 2010,14:36:55)
Empirical absorption correction using spherical harmonics,
 implemented in SCALE3 ABSPACK scaling algorithm.
;

loop_
_space_group_symop_operation_xyz
'x, y, z'
'-x+1/2, y+1/2, -z+1/2'
'-x, -y, -z'
'x-1/2, -y-1/2, z-1/2'

loop_
_atom_site_label
_atom_site_type_symbol
_atom_site_fract_x
_atom_site_fract_y
_atom_site_fract_z
_atom_site_U_iso_or_equiv
_atom_site_adp_type
_atom_site_occupancy
_atom_site_site_symmetry_order
_atom_site_calc_flag
_atom_site_refinement_flags_posn
_atom_site_refinement_flags_adp
_atom_site_refinement_flags_occupancy
_atom_site_disorder_assembly
_atom_site_disorder_group
Cu1 Cu 0.15783(4) 0.35706(3) 0.37921(3) 0.0609(2) Uani 1 1 d . . . . .
C1 C 0.2563(3) 0.3217(3) 0.4900(3) 0.0495(9) Uani 1 1 d . . . . .
Cl1 Cl 0.04929(9) 0.39677(9) 0.25676(8) 0.0897(4) Uani 1 1 d . . . . .
N1 N 0.3334(2) 0.2527(2) 0.4900(2) 0.0542(8) Uani 1 1 d . . . . .
N2 N 0.2632(2) 0.3575(2) 0.5871(2) 0.0531(8) Uani 1 1 d . . . . .
C2 C 0.3885(3) 0.2480(3) 0.5851(3) 0.0700(12) Uani 1 1 d . . . . .
H2 H 0.4463 0.2075 0.6042 0.084 Uiso 1 1 calc R U . . .
C4 C 0.3560(3) 0.1925(3) 0.3992(3) 0.0614(11) Uani 1 1 d . . . . .
C3 C 0.3443(3) 0.3117(3) 0.6445(3) 0.0689(12) Uani 1 1 d . . . . .
H3 H 0.3648 0.3234 0.7135 0.083 Uiso 1 1 calc R U . . .
C5 C 0.2570(3) 0.1327(3) 0.3576(3) 0.0664(11) Uani 1 1 d . . . . .
H5A H 0.2051 0.1814 0.3316 0.080 Uiso 1 1 calc R U . . .
H5B H 0.2774 0.0970 0.2982 0.080 Uiso 1 1 calc R U . . .
C8 C 0.3830(3) 0.2635(3) 0.3143(3) 0.0830(13) Uani 1 1 d . . . . .
H8A H 0.4047 0.2262 0.2575 0.125 Uiso 1 1 calc R U . . .
H8B H 0.4395 0.3066 0.3402 0.125 Uiso 1 1 calc R U . . .
H8C H 0.3218 0.3023 0.2920 0.125 Uiso 1 1 calc R U . . .
C7 C 0.4521(3) 0.1261(3) 0.4280(4) 0.1010(16) Uani 1 1 d . . . . .
H7A H 0.4650 0.0853 0.3704 0.151 Uiso 1 1 calc R U . . .
H7B H 0.4385 0.0849 0.4850 0.151 Uiso 1 1 calc R U . . .
H7C H 0.5131 0.1666 0.4465 0.151 Uiso 1 1 calc R U . . .
C6 C 0.1970(4) 0.0582(3) 0.4185(4) 0.0832(14) Uani 1 1 d . . . . .
C9 C 0.1487(4) 0.1034(4) 0.5093(4) 0.1165(19) Uani 1 1 d . . . . .
H9A H 0.1005 0.1551 0.4858 0.175 Uiso 1 1 calc R U . . .
H9B H 0.2038 0.1305 0.5564 0.175 Uiso 1 1 calc R U . . .
H9C H 0.1113 0.0533 0.5433 0.175 Uiso 1 1 calc R U . . .
C10 C 0.1078(5) 0.0198(5) 0.3436(4) 0.179(3) Uani 1 1 d . . . . .
H10A H 0.0599 0.0729 0.3240 0.268 Uiso 1 1 calc R U . . .
H10B H 0.0706 -0.0319 0.3756 0.268 Uiso 1 1 calc R U . . .
H10C H 0.1366 -0.0060 0.2837 0.268 Uiso 1 1 calc R U . . .
C11 C 0.2668(5) -0.0291(4) 0.4592(5) 0.179(3) Uani 1 1 d . . . . .
H11A H 0.2967 -0.0610 0.4031 0.268 Uiso 1 1 calc R U . . .
H11B H 0.2245 -0.0758 0.4927 0.268 Uiso 1 1 calc R U . . .
H11C H 0.3226 -0.0050 0.5074 0.268 Uiso 1 1 calc R U . . .
C12 C 0.1873(3) 0.4295(3) 0.6250(3) 0.0588(11) Uani 1 1 d . . . . .
C13 C 0.1785(3) 0.5236(3) 0.5596(3) 0.0571(10) Uani 1 1 d . . . . .
H13A H 0.1202 0.5613 0.5828 0.068 Uiso 1 1 calc R U . . .
H13B H 0.1559 0.5024 0.4902 0.068 Uiso 1 1 calc R U . . .
C14 C 0.2689(3) 0.5979(3) 0.5505(3) 0.0716(12) Uani 1 1 d . . . . .
C15 C 0.2198(3) 0.4524(3) 0.7391(3) 0.0920(15) Uani 1 1 d . . . . .
H15A H 0.2920 0.4744 0.7470 0.138 Uiso 1 1 calc R U . . .
H15B H 0.2128 0.3936 0.7792 0.138 Uiso 1 1 calc R U . . .
H15C H 0.1748 0.5033 0.7621 0.138 Uiso 1 1 calc R U . . .
C16 C 0.0789(3) 0.3796(3) 0.6180(3) 0.0797(13) Uani 1 1 d . . . . .
H16A H 0.0554 0.3672 0.5473 0.120 Uiso 1 1 calc R U . . .
H16B H 0.0293 0.4222 0.6474 0.120 Uiso 1 1 calc R U . . .
H16C H 0.0841 0.3181 0.6549 0.120 Uiso 1 1 calc R U . . .
C17 C 0.3702(3) 0.5505(3) 0.5240(4) 0.1159(19) Uani 1 1 d . . . . .
H17A H 0.3568 0.5125 0.4622 0.174 Uiso 1 1 calc R U . . .
H17B H 0.3969 0.5077 0.5790 0.174 Uiso 1 1 calc R U . . .
H17C H 0.4215 0.6010 0.5140 0.174 Uiso 1 1 calc R U . . .
C18 C 0.2912(4) 0.6610(4) 0.6469(4) 0.149(3) Uani 1 1 d . . . . .
H18A H 0.3308 0.7186 0.6309 0.224 Uiso 1 1 calc R U . . .
H18B H 0.3313 0.6230 0.6989 0.224 Uiso 1 1 calc R U . . .
H18C H 0.2255 0.6810 0.6714 0.224 Uiso 1 1 calc R U . . .
C19 C 0.2321(4) 0.6680(4) 0.4633(5) 0.137(2) Uani 1 1 d . . . . .
H19A H 0.2851 0.7177 0.4566 0.206 Uiso 1 1 calc R U . . .
H19B H 0.1672 0.6993 0.4779 0.206 Uiso 1 1 calc R U . . .
H19C H 0.2206 0.6314 0.4004 0.206 Uiso 1 1 calc R U . . .

loop_
_atom_site_aniso_label
_atom_site_aniso_U_11
_atom_site_aniso_U_22
_atom_site_aniso_U_33
_atom_site_aniso_U_23
_atom_site_aniso_U_13
_atom_site_aniso_U_12
Cu1 0.0632(3) 0.0631(3) 0.0541(3) -0.0075(3) -0.0065(2) 0.0085(3)
C1 0.051(2) 0.044(2) 0.053(3) -0.0013(19) 0.0025(18) 0.0010(19)
Cl1 0.0919(9) 0.1051(9) 0.0662(7) -0.0154(6) -0.0242(6) 0.0223(7)
N1 0.054(2) 0.048(2) 0.059(2) -0.0012(17) 0.0004(16) 0.0096(17)
N2 0.056(2) 0.058(2) 0.0442(18) -0.0029(17) 0.0009(15) 0.0083(17)
C2 0.064(3) 0.074(3) 0.068(3) 0.009(3) -0.010(2) 0.021(2)
C4 0.056(3) 0.053(3) 0.075(3) -0.007(2) 0.007(2) 0.012(2)
C3 0.071(3) 0.081(3) 0.051(3) 0.003(2) -0.014(2) 0.014(3)
C5 0.084(3) 0.054(3) 0.063(3) -0.010(2) 0.016(2) 0.004(2)
C8 0.092(3) 0.077(3) 0.085(3) -0.008(3) 0.038(3) -0.015(3)
C7 0.084(3) 0.095(4) 0.122(4) -0.030(3) -0.001(3) 0.039(3)
C6 0.103(4) 0.060(3) 0.094(4) -0.010(3) 0.044(3) -0.013(3)
C9 0.130(5) 0.097(4) 0.134(5) -0.001(3) 0.072(4) -0.030(3)
C10 0.203(7) 0.189(7) 0.147(5) -0.038(5) 0.030(5) -0.140(6)
C11 0.235(8) 0.090(4) 0.231(7) 0.059(5) 0.129(6) 0.038(5)
C12 0.066(3) 0.063(3) 0.048(2) -0.012(2) 0.007(2) 0.001(2)
C13 0.057(3) 0.055(3) 0.059(2) -0.014(2) 0.004(2) 0.005(2)
C14 0.072(3) 0.061(3) 0.084(3) -0.012(3) 0.018(2) -0.005(2)
C15 0.122(4) 0.098(4) 0.057(3) -0.014(3) 0.010(3) 0.023(3)
C16 0.078(3) 0.080(3) 0.085(3) -0.009(2) 0.028(2) -0.006(3)
C17 0.089(4) 0.090(4) 0.178(5) -0.010(4) 0.062(4) -0.013(3)
C18 0.156(5) 0.141(5) 0.159(5) -0.094(4) 0.058(4) -0.079(4)
C19 0.149(5) 0.085(4) 0.176(6) 0.042(4) 0.007(4) -0.022(4)

loop_
_atom_type_symbol
_atom_type_description
_atom_type_scat_dispersion_real
_atom_type_scat_dispersion_imag
_atom_type_scat_source
C C 0.0033 0.0016 'International Tables Vol C Tables 4.2.6.8 and 6.1.1.4'
H H 0.0000 0.0000 'International Tables Vol C Tables 4.2.6.8 and 6.1.1.4'
N N 0.0061 0.0033 'International Tables Vol C Tables 4.2.6.8 and 6.1.1.4'
Cu Cu 0.3201 1.2651 'International Tables Vol C Tables 4.2.6.8 and 6.1.1.4'
Cl Cl 0.1484 0.1585 'International Tables Vol C Tables 4.2.6.8 and 6.1.1.4'

loop_
_geom_angle_atom_site_label_1
_geom_angle_atom_site_label_2
_geom_angle_atom_site_label_3
_geom_angle
_geom_angle_site_symmetry_1
_geom_angle_site_symmetry_3
_geom_angle_publ_flag
C1 Cu1 Cl1 179.76(12) . . ?
N1 C1 N2 105.2(3) . . ?
N1 C1 Cu1 127.1(3) . . ?
N2 C1 Cu1 127.7(3) . . ?
C1 N1 C2 109.9(3) . . ?
C1 N1 C4 124.7(3) . . ?
C2 N1 C4 125.4(3) . . ?
C1 N2 C3 109.5(3) . . ?
C1 N2 C12 124.0(3) . . ?
C3 N2 C12 126.3(3) . . ?
C3 C2 N1 107.2(3) . . ?
C3 C2 H2 126.4 . . ?
N1 C2 H2 126.4 . . ?
N1 C4 C8 108.1(3) . . ?
N1 C4 C7 109.3(3) . . ?
C8 C4 C7 108.6(3) . . ?
N1 C4 C5 110.8(3) . . ?
C8 C4 C5 107.4(3) . . ?
C7 C4 C5 112.5(3) . . ?
C2 C3 N2 108.2(3) . . ?
C2 C3 H3 125.9 . . ?
N2 C3 H3 125.9 . . ?
C6 C5 C4 125.9(3) . . ?
C6 C5 H5A 105.8 . . ?
C4 C5 H5A 105.8 . . ?
C6 C5 H5B 105.8 . . ?
C4 C5 H5B 105.8 . . ?
H5A C5 H5B 106.2 . . ?
C4 C8 H8A 109.5 . . ?
C4 C8 H8B 109.5 . . ?
H8A C8 H8B 109.5 . . ?
C4 C8 H8C 109.5 . . ?
H8A C8 H8C 109.5 . . ?
H8B C8 H8C 109.5 . . ?
C4 C7 H7A 109.5 . . ?
C4 C7 H7B 109.5 . . ?
H7A C7 H7B 109.5 . . ?
C4 C7 H7C 109.5 . . ?
H7A C7 H7C 109.5 . . ?
H7B C7 H7C 109.5 . . ?
C9 C6 C10 108.2(4) . . ?
C9 C6 C5 113.6(4) . . ?
C10 C6 C5 105.4(4) . . ?
C9 C6 C11 107.3(4) . . ?
C10 C6 C11 109.4(5) . . ?
C5 C6 C11 112.7(4) . . ?
C6 C9 H9A 109.5 . . ?
C6 C9 H9B 109.5 . . ?
H9A C9 H9B 109.5 . . ?
C6 C9 H9C 109.5 . . ?
H9A C9 H9C 109.5 . . ?
H9B C9 H9C 109.5 . . ?
C6 C10 H10A 109.5 . . ?
C6 C10 H10B 109.5 . . ?
H10A C10 H10B 109.5 . . ?
C6 C10 H10C 109.5 . . ?
H10A C10 H10C 109.5 . . ?
H10B C10 H10C 109.5 . . ?
C6 C11 H11A 109.5 . . ?
C6 C11 H11B 109.5 . . ?
H11A C11 H11B 109.5 . . ?
C6 C11 H11C 109.5 . . ?
H11A C11 H11C 109.5 . . ?
H11B C11 H11C 109.5 . . ?
N2 C12 C16 107.5(3) . . ?
N2 C12 C13 111.8(3) . . ?
C16 C12 C13 108.3(3) . . ?
N2 C12 C15 109.3(3) . . ?
C16 C12 C15 107.7(3) . . ?
C13 C12 C15 112.0(3) . . ?
C12 C13 C14 124.7(3) . . ?
C12 C13 H13A 106.2 . . ?
C14 C13 H13A 106.2 . . ?
C12 C13 H13B 106.2 . . ?
C14 C13 H13B 106.2 . . ?
H13A C13 H13B 106.4 . . ?
C17 C14 C19 107.5(4) . . ?
C17 C14 C18 109.4(4) . . ?
C19 C14 C18 107.0(4) . . ?
C17 C14 C13 113.5(4) . . ?
C19 C14 C13 106.5(4) . . ?
C18 C14 C13 112.5(4) . . ?
C12 C15 H15A 109.5 . . ?
C12 C15 H15B 109.5 . . ?
H15A C15 H15B 109.5 . . ?
C12 C15 H15C 109.5 . . ?
H15A C15 H15C 109.5 . . ?
H15B C15 H15C 109.5 . . ?
C12 C16 H16A 109.5 . . ?
C12 C16 H16B 109.5 . . ?
H16A C16 H16B 109.5 . . ?
C12 C16 H16C 109.5 . . ?
H16A C16 H16C 109.5 . . ?
H16B C16 H16C 109.5 . . ?
C14 C17 H17A 109.5 . . ?
C14 C17 H17B 109.5 . . ?
H17A C17 H17B 109.5 . . ?
C14 C17 H17C 109.5 . . ?
H17A C17 H17C 109.5 . . ?
H17B C17 H17C 109.5 . . ?
C14 C18 H18A 109.5 . . ?
C14 C18 H18B 109.5 . . ?
H18A C18 H18B 109.5 . . ?
C14 C18 H18C 109.5 . . ?
H18A C18 H18C 109.5 . . ?
H18B C18 H18C 109.5 . . ?
C14 C19 H19A 109.5 . . ?
C14 C19 H19B 109.5 . . ?
H19A C19 H19B 109.5 . . ?
C14 C19 H19C 109.5 . . ?
H19A C19 H19C 109.5 . . ?
H19B C19 H19C 109.5 . . ?

loop_
_geom_bond_atom_site_label_1
_geom_bond_atom_site_label_2
_geom_bond_distance
_geom_bond_site_symmetry_2
_geom_bond_publ_flag
Cu1 C1 1.885(3) . ?
Cu1 Cl1 2.0839(10) . ?
C1 N1 1.351(4) . ?
C1 N2 1.356(4) . ?
N1 C2 1.371(4) . ?
N1 C4 1.490(4) . ?
N2 C3 1.365(4) . ?
N2 C12 1.485(4) . ?
C2 C3 1.319(5) . ?
C2 H2 0.9300 . ?
C4 C8 1.530(5) . ?
C4 C7 1.532(5) . ?
C4 C5 1.549(5) . ?
C3 H3 0.9300 . ?
C5 C6 1.530(5) . ?
C5 H5A 0.9700 . ?
C5 H5B 0.9700 . ?
C8 H8A 0.9600 . ?
C8 H8B 0.9600 . ?
C8 H8C 0.9600 . ?
C7 H7A 0.9600 . ?
C7 H7B 0.9600 . ?
C7 H7C 0.9600 . ?
C6 C9 1.516(5) . ?
C6 C10 1.518(6) . ?
C6 C11 1.539(7) . ?
C9 H9A 0.9600 . ?
C9 H9B 0.9600 . ?
C9 H9C 0.9600 . ?
C10 H10A 0.9600 . ?
C10 H10B 0.9600 . ?
C10 H10C 0.9600 . ?
C11 H11A 0.9600 . ?
C11 H11B 0.9600 . ?
C11 H11C 0.9600 . ?
C12 C16 1.526(5) . ?
C12 C13 1.532(5) . ?
C12 C15 1.544(4) . ?
C13 C14 1.537(5) . ?
C13 H13A 0.9700 . ?
C13 H13B 0.9700 . ?
C14 C17 1.505(5) . ?
C14 C19 1.523(6) . ?
C14 C18 1.526(5) . ?
C15 H15A 0.9600 . ?
C15 H15B 0.9600 . ?
C15 H15C 0.9600 . ?
C16 H16A 0.9600 . ?
C16 H16B 0.9600 . ?
C16 H16C 0.9600 . ?
C17 H17A 0.9600 . ?
C17 H17B 0.9600 . ?
C17 H17C 0.9600 . ?
C18 H18A 0.9600 . ?
C18 H18B 0.9600 . ?
C18 H18C 0.9600 . ?
C19 H19A 0.9600 . ?
C19 H19B 0.9600 . ?
C19 H19C 0.9600 . ?

loop_
_geom_hbond_atom_site_label_D
_geom_hbond_atom_site_label_H
_geom_hbond_atom_site_label_A
_geom_hbond_distance_DH
_geom_hbond_distance_HA
_geom_hbond_distance_DA
_geom_hbond_angle_DHA
_geom_hbond_site_symmetry_A
C2 H2 Cl1 0.93 2.68 3.490(4) 145.7 4_666
C16 H16B Cl1 0.96 2.96 3.867(4) 157.5 3_566

loop_
_geom_torsion_atom_site_label_1
_geom_torsion_atom_site_label_2
_geom_torsion_atom_site_label_3
_geom_torsion_atom_site_label_4
_geom_torsion
_geom_torsion_site_symmetry_1
_geom_torsion_site_symmetry_2
_geom_torsion_site_symmetry_3
_geom_torsion_site_symmetry_4
_geom_torsion_publ_flag
N2 C1 N1 C2 -1.4(4) . . . . ?
Cu1 C1 N1 C2 -179.7(3) . . . . ?
N2 C1 N1 C4 179.7(3) . . . . ?
Cu1 C1 N1 C4 1.4(5) . . . . ?
N1 C1 N2 C3 0.8(4) . . . . ?
Cu1 C1 N2 C3 179.1(3) . . . . ?
N1 C1 N2 C12 -174.6(3) . . . . ?
Cu1 C1 N2 C12 3.7(5) . . . . ?
C1 N1 C2 C3 1.6(5) . . . . ?
C4 N1 C2 C3 -179.6(3) . . . . ?
C1 N1 C4 C8 59.4(4) . . . . ?
C2 N1 C4 C8 -119.3(4) . . . . ?
C1 N1 C4 C7 177.4(4) . . . . ?
C2 N1 C4 C7 -1.3(5) . . . . ?
C1 N1 C4 C5 -58.0(5) . . . . ?
C2 N1 C4 C5 123.2(4) . . . . ?
N1 C2 C3 N2 -1.0(5) . . . . ?
C1 N2 C3 C2 0.1(5) . . . . ?
C12 N2 C3 C2 175.4(4) . . . . ?
N1 C4 C5 C6 -57.5(5) . . . . ?
C8 C4 C5 C6 -175.4(4) . . . . ?
C7 C4 C5 C6 65.2(5) . . . . ?
C4 C5 C6 C9 62.1(6) . . . . ?
C4 C5 C6 C10 -179.6(4) . . . . ?
C4 C5 C6 C11 -60.3(6) . . . . ?
C1 N2 C12 C16 62.9(4) . . . . ?
C3 N2 C12 C16 -111.7(4) . . . . ?
C1 N2 C12 C13 -55.9(4) . . . . ?
C3 N2 C12 C13 129.5(4) . . . . ?
C1 N2 C12 C15 179.5(3) . . . . ?
C3 N2 C12 C15 4.9(5) . . . . ?
N2 C12 C13 C14 -65.0(4) . . . . ?
C16 C12 C13 C14 176.7(3) . . . . ?
C15 C12 C13 C14 58.1(5) . . . . ?
C12 C13 C14 C17 51.3(5) . . . . ?
C12 C13 C14 C19 169.5(4) . . . . ?
C12 C13 C14 C18 -73.6(5) . . . . ?
